data_7232993
loop_
_publ_author_name
'Hassanain, Hawazen'
'Davies, Edward Stephen'
'Lewis, William'
'Kays, Deborah Lorraine'
'Champness, Neil R.'

_publ_section_title
;
 Structural Characterization and Optical Properties of Two
 Copper(I)-Iodide BODIPY Coordination Polymers
;
_journal_name_full CrystEngComm
_journal_paper_doi 10.1039/C9CE00845D
_journal_year 2019
_chemical_formula_moiety 'C29 H25 B F2 N4'
_chemical_formula_sum 'C29 H25 B F2 N4'
_chemical_formula_weight 478.34
_chemical_name_systematic BHASOB
_space_group_crystal_system triclinic
_space_group_IT_number 2
_space_group_name_Hall '-P 1'
_space_group_name_H-M_alt 'P -1'
_symmetry_space_group_name_Hall '-P 1'
_symmetry_space_group_name_H-M 'P -1'
_atom_sites_solution_hydrogens geom
_atom_sites_solution_primary dual
_atom_sites_solution_secondary difmap
_audit_creation_date 2018-09-04
_audit_creation_method
;
Olex2 1.2
(compiled 2018.05.29 svn.r3508 for OlexSys, GUI svn.r5506)
;
_audit_update_record
;
2019-06-02 deposited with the CCDC.    2019-07-01 downloaded from the CCDC.
;
_cell_angle_alpha 90.269(4)
_cell_angle_beta 91.458(5)
_cell_angle_gamma 105.041(6)
_cell_formula_units_Z 2
_cell_length_a 6.2631(5)
_cell_length_b 11.5815(7)
_cell_length_c 16.4310(8)
_cell_measurement_reflns_used 2984
_cell_measurement_temperature 120(2)
_cell_measurement_theta_max 73.2500
_cell_measurement_theta_min 4.7080
_cell_volume 1150.56(13)
_computing_cell_refinement 'CrysAlisPro 1.171.39.46 (Rigaku OD, 2018)'
_computing_data_collection 'CrysAlisPro 1.171.39.46 (Rigaku OD, 2018)'
_computing_data_reduction 'CrysAlisPro 1.171.39.46 (Rigaku OD, 2018)'
_computing_molecular_graphics 'Olex2 (Dolomanov et al., 2009)'
_computing_publication_material 'Olex2 (Dolomanov et al., 2009)'
_computing_structure_refinement 'ShelXL (Sheldrick, 2015)'
_computing_structure_solution 'ShelXT (Sheldrick, 2015)'
_diffrn_ambient_environment 'N2 gas'
_diffrn_ambient_temperature 120(2)
_diffrn_crystal_treatment 'flash frozen in gaseous N2'
_diffrn_detector_area_resol_mean 10.3613
_diffrn_measured_fraction_theta_full 0.997
_diffrn_measured_fraction_theta_max 0.962
_diffrn_measurement_device_type 'SuperNova, Atlas'
_diffrn_measurement_method '\w scans'
_diffrn_measurement_specimen_support 'MiTeGen micromount'
_diffrn_radiation_collimation 'focusing mirrors'
_diffrn_radiation_type CuK\a
_diffrn_radiation_wavelength 1.54184
_diffrn_radiation_wavelength_determination fundamental
_diffrn_reflns_av_R_equivalents 0.0302
_diffrn_reflns_av_unetI/netI 0.0455
_diffrn_reflns_Laue_measured_fraction_full 0.997
_diffrn_reflns_Laue_measured_fraction_max 0.962
_diffrn_reflns_limit_h_max 7
_diffrn_reflns_limit_h_min -6
_diffrn_reflns_limit_k_max 14
_diffrn_reflns_limit_k_min -12
_diffrn_reflns_limit_l_max 20
_diffrn_reflns_limit_l_min -17
_diffrn_reflns_number 7918
_diffrn_reflns_point_group_measured_fraction_full 0.997
_diffrn_reflns_point_group_measured_fraction_max 0.962
_diffrn_reflns_theta_full 67.684
_diffrn_reflns_theta_max 73.908
_diffrn_reflns_theta_min 3.953
_diffrn_source 'microfocus sealed tube'
_diffrn_source_current 0.8
_diffrn_source_power 0.04
_diffrn_source_target Cu
_diffrn_source_voltage 50
_exptl_absorpt_coefficient_mu 0.757
_exptl_absorpt_correction_T_max 1.000
_exptl_absorpt_correction_T_min 0.913
_exptl_absorpt_correction_type gaussian
_exptl_absorpt_process_details
'CrysAlisPro 1.171.39.46 (Rigaku Oxford Diffraction, 2018) Numerical absorption correction based on gaussian integration over 			a multifaceted crystal model Empirical absorption correction using spherical harmonics, implemented in SCALE3 ABSPACK scaling algorithm.'
_exptl_crystal_colour 'dull brownish orange'
_exptl_crystal_colour_lustre dull
_exptl_crystal_colour_modifier brownish
_exptl_crystal_colour_primary orange
_exptl_crystal_density_diffrn 1.381
_exptl_crystal_description block
_exptl_crystal_F_000 500
_exptl_crystal_size_max 0.108
_exptl_crystal_size_mid 0.091
_exptl_crystal_size_min 0.07
_refine_diff_density_max 0.229
_refine_diff_density_min -0.253
_refine_diff_density_rms 0.047
_refine_ls_extinction_method none
_refine_ls_goodness_of_fit_ref 1.030
_refine_ls_hydrogen_treatment constr
_refine_ls_matrix_type full
_refine_ls_number_parameters 329
_refine_ls_number_reflns 4495
_refine_ls_number_restraints 0
_refine_ls_restrained_S_all 1.030
_refine_ls_R_factor_all 0.0587
_refine_ls_R_factor_gt 0.0448
_refine_ls_shift/su_max 0.001
_refine_ls_shift/su_mean 0.000
_refine_ls_structure_factor_coef Fsqd
_refine_ls_weighting_details 'w=1/[\s^2^(Fo^2^)+(0.0659P)^2^+0.1196P] where P=(Fo^2^+2Fc^2^)/3'
_refine_ls_weighting_scheme calc
_refine_ls_wR_factor_gt 0.1151
_refine_ls_wR_factor_ref 0.1271
_reflns_Friedel_coverage 0.000
_reflns_number_gt 3587
_reflns_number_total 4495
_reflns_threshold_expression 'I > 2\s(I)'
_cod_data_source_file c9ce00845d2.cif
_cod_data_source_block bhasob
_cod_database_code 7232993
_nottingham_internal_coll_name BHASOB
_nottingham_internal_coll_number 17682
_nottingham_internal_coll_client HMH/DLK
_nottingham_internal_coll_type custom
_nottingham_internal_coll_frame_method '\w scans'
_nottingham_internal_coll_frame_time '10.00, 40.00'
_nottingham_internal_coll_frame_width 1.00
_nottingham_internal_coll_user pcxhh4
_nottingham_internal_coll_date 02/05/2018
_nottingham_internal_coll_location NOTTS
_nottingham_internal_coll_instrument 'SN, XDA 017-09'
_nottingham_internal_process_date 03/05/2018
_nottingham_internal_process_user pcxhh4
_nottingham_internal_solution_date 19/08/2018
_nottingham_internal_solution_user pcxhh4
_nottingham_internal_refinement_date 19/08/2018
_nottingham_internal_refinement_user pcxhh4
_shelx_shelxl_version_number 2016/6
_shelx_space_group_comment
;
The symmetry employed for this shelxl refinement is uniquely defined
by the following loop, which should always be used as a source of
symmetry information in preference to the above space-group names.
They are only intended as comments.
;
_shelx_estimated_absorpt_t_max 0.949
_shelx_estimated_absorpt_t_min 0.923
_olex2_refinement_description
;
1. Fixed Uiso
 At 1.2 times of:
  All C(H) groups
 At 1.5 times of:
  All C(H,H,H) groups
2.a Aromatic/amide H refined with riding coordinates:
 C24(H24), C16(H16), C7(H7), C21(H21), C4(H4), C12(H12), C23(H23), C5(H5),
 C6(H6), C22(H22), C14(H14), C13(H13), C15(H15)
2.b Idealised Me refined as rotating group:
 C27(H27a,H27b,H27c), C26(H26a,H26b,H26c), C28(H28a,H28b,H28c), C29(H29a,H29b,
 H29c)
;
_olex2_exptl_crystal_mounting_method 'in fomblin film on a micromount'
_olex2_submission_special_instructions 'No special instructions were received'

loop_
_space_group_symop_operation_xyz
'x, y, z'
'-x, -y, -z'

loop_
_atom_site_label
_atom_site_type_symbol
_atom_site_fract_x
_atom_site_fract_y
_atom_site_fract_z
_atom_site_U_iso_or_equiv
_atom_site_adp_type
_atom_site_occupancy
_atom_site_site_symmetry_order
_atom_site_calc_flag
_atom_site_refinement_flags_posn
F1 F 0.39794(19) 0.56521(9) 0.93536(6) 0.0329(2) Uani 1 1 d .
F2 F 0.11260(18) 0.43381(9) 0.86904(6) 0.0322(2) Uani 1 1 d .
N1 N -0.2614(3) 1.05916(16) 0.92294(10) 0.0395(4) Uani 1 1 d .
N2 N 0.2035(2) 0.64202(12) 0.83003(8) 0.0252(3) Uani 1 1 d .
N3 N 0.4486(2) 0.51058(12) 0.79704(8) 0.0254(3) Uani 1 1 d .
N4 N 1.0418(3) 0.17121(15) 0.66794(11) 0.0388(4) Uani 1 1 d .
C1 C 0.0762(3) 0.69692(15) 0.87132(10) 0.0265(3) Uani 1 1 d .
C2 C 0.0696(3) 0.80473(15) 0.83181(10) 0.0263(3) Uani 1 1 d .
C3 C -0.0446(3) 0.89200(15) 0.86256(10) 0.0274(4) Uani 1 1 d .
C4 C -0.2640(3) 0.85714(17) 0.88634(11) 0.0321(4) Uani 1 1 d .
H4 H -0.345665 0.775734 0.882134 0.038 Uiso 1 1 calc R
C5 C -0.3618(3) 0.94318(18) 0.91632(12) 0.0364(4) Uani 1 1 d .
H5 H -0.510465 0.917256 0.933211 0.044 Uiso 1 1 calc R
C6 C -0.0507(4) 1.09150(18) 0.90008(12) 0.0384(4) Uani 1 1 d .
H6 H 0.025610 1.173793 0.904065 0.046 Uiso 1 1 calc R
C7 C 0.0630(3) 1.01308(16) 0.87108(11) 0.0324(4) Uani 1 1 d .
H7 H 0.213619 1.041495 0.857020 0.039 Uiso 1 1 calc R
C8 C 0.1979(3) 0.81343(15) 0.76289(10) 0.0261(3) Uani 1 1 d .
C9 C 0.2798(3) 0.70968(14) 0.76120(10) 0.0248(3) Uani 1 1 d .
C10 C 0.4206(3) 0.67280(14) 0.70816(10) 0.0245(3) Uani 1 1 d .
C11 C 0.4901(3) 0.74237(15) 0.63291(10) 0.0269(3) Uani 1 1 d .
C12 C 0.3504(3) 0.72683(17) 0.56460(11) 0.0344(4) Uani 1 1 d .
H12 H 0.209046 0.671369 0.565514 0.041 Uiso 1 1 calc R
C13 C 0.4169(4) 0.79226(18) 0.49486(11) 0.0385(4) Uani 1 1 d .
H13 H 0.320509 0.781833 0.448293 0.046 Uiso 1 1 calc R
C14 C 0.6225(4) 0.87224(18) 0.49303(12) 0.0392(5) Uani 1 1 d .
H14 H 0.668196 0.916020 0.444973 0.047 Uiso 1 1 calc R
C15 C 0.7617(4) 0.88882(18) 0.56079(12) 0.0395(4) Uani 1 1 d .
H15 H 0.902530 0.944826 0.559734 0.047 Uiso 1 1 calc R
C16 C 0.6957(3) 0.82330(16) 0.63089(11) 0.0327(4) Uani 1 1 d .
H16 H 0.792285 0.834249 0.677443 0.039 Uiso 1 1 calc R
C17 C 0.5020(3) 0.57304(14) 0.72467(10) 0.0253(3) Uani 1 1 d .
C18 C 0.6395(3) 0.51720(15) 0.68012(10) 0.0265(3) Uani 1 1 d .
C19 C 0.6711(3) 0.42300(15) 0.72746(10) 0.0267(3) Uani 1 1 d .
C20 C 0.7986(3) 0.33725(15) 0.70739(10) 0.0282(4) Uani 1 1 d .
C21 C 1.0044(3) 0.37233(16) 0.67150(11) 0.0326(4) Uani 1 1 d .
H21 H 1.067733 0.454218 0.660009 0.039 Uiso 1 1 calc R
C22 C 1.1165(3) 0.28744(18) 0.65260(12) 0.0373(4) Uani 1 1 d .
H22 H 1.254975 0.313718 0.627152 0.045 Uiso 1 1 calc R
C23 C 0.8456(4) 0.13814(17) 0.70299(12) 0.0361(4) Uani 1 1 d .
H23 H 0.789097 0.055930 0.715174 0.043 Uiso 1 1 calc R
C24 C 0.7190(3) 0.21542(16) 0.72280(11) 0.0316(4) Uani 1 1 d .
H24 H 0.579062 0.185809 0.746671 0.038 Uiso 1 1 calc R
C25 C 0.5504(3) 0.42133(15) 0.79935(10) 0.0272(3) Uani 1 1 d .
C26 C 0.5336(3) 0.33899(16) 0.86996(11) 0.0328(4) Uani 1 1 d .
H26A H 0.524214 0.382766 0.920370 0.049 Uiso 1 1 calc GR
H26B H 0.664683 0.307719 0.872983 0.049 Uiso 1 1 calc GR
H26C H 0.400796 0.272465 0.862867 0.049 Uiso 1 1 calc GR
C27 C -0.0273(3) 0.64928(16) 0.94890(11) 0.0314(4) Uani 1 1 d .
H27A H -0.148785 0.578065 0.937416 0.047 Uiso 1 1 calc GR
H27B H -0.084890 0.710352 0.975602 0.047 Uiso 1 1 calc GR
H27C H 0.083628 0.628040 0.984811 0.047 Uiso 1 1 calc GR
C28 C 0.2446(3) 0.91528(16) 0.70421(11) 0.0315(4) Uani 1 1 d .
H28A H 0.401694 0.957845 0.708362 0.047 Uiso 1 1 calc GR
H28B H 0.154828 0.970364 0.717335 0.047 Uiso 1 1 calc GR
H28C H 0.207706 0.884150 0.648631 0.047 Uiso 1 1 calc GR
C29 C 0.7222(3) 0.54670(17) 0.59582(11) 0.0350(4) Uani 1 1 d .
H29A H 0.603422 0.562490 0.561190 0.052 Uiso 1 1 calc GR
H29B H 0.769195 0.479109 0.573178 0.052 Uiso 1 1 calc GR
H29C H 0.847871 0.617753 0.598052 0.052 Uiso 1 1 calc GR
B1 B 0.2872(3) 0.53402(17) 0.86097(11) 0.0262(4) Uani 1 1 d .

loop_
_atom_site_aniso_label
_atom_site_aniso_U_11
_atom_site_aniso_U_22
_atom_site_aniso_U_33
_atom_site_aniso_U_23
_atom_site_aniso_U_13
_atom_site_aniso_U_12
F1 0.0455(6) 0.0369(6) 0.0209(5) 0.0025(4) 0.0007(4) 0.0187(5)
F2 0.0414(6) 0.0252(5) 0.0302(5) 0.0075(4) 0.0097(4) 0.0082(4)
N1 0.0504(10) 0.0410(9) 0.0340(8) 0.0021(7) 0.0098(7) 0.0231(8)
N2 0.0327(7) 0.0249(7) 0.0200(6) 0.0049(5) 0.0052(5) 0.0104(6)
N3 0.0343(8) 0.0225(7) 0.0213(6) 0.0051(5) 0.0042(5) 0.0103(6)
N4 0.0456(10) 0.0386(9) 0.0379(9) 0.0022(7) 0.0040(7) 0.0211(7)
C1 0.0324(9) 0.0259(8) 0.0219(8) 0.0013(6) 0.0020(6) 0.0086(7)
C2 0.0322(8) 0.0248(8) 0.0228(8) 0.0040(6) 0.0032(6) 0.0090(7)
C3 0.0366(9) 0.0294(8) 0.0192(7) 0.0042(6) 0.0013(6) 0.0139(7)
C4 0.0339(9) 0.0348(9) 0.0283(9) 0.0009(7) 0.0022(7) 0.0102(7)
C5 0.0364(10) 0.0440(11) 0.0330(9) 0.0003(8) 0.0058(7) 0.0173(8)
C6 0.0519(12) 0.0316(9) 0.0343(10) 0.0023(7) 0.0074(8) 0.0148(8)
C7 0.0401(10) 0.0279(9) 0.0302(9) 0.0030(7) 0.0062(7) 0.0102(7)
C8 0.0310(8) 0.0247(8) 0.0235(8) 0.0032(6) 0.0025(6) 0.0086(7)
C9 0.0326(8) 0.0230(8) 0.0196(7) 0.0044(6) 0.0031(6) 0.0081(6)
C10 0.0304(8) 0.0224(8) 0.0209(7) 0.0032(6) 0.0028(6) 0.0069(6)
C11 0.0357(9) 0.0251(8) 0.0225(8) 0.0045(6) 0.0069(6) 0.0121(7)
C12 0.0418(10) 0.0343(9) 0.0263(9) 0.0049(7) 0.0023(7) 0.0082(8)
C13 0.0563(12) 0.0401(10) 0.0218(8) 0.0067(7) -0.0001(8) 0.0174(9)
C14 0.0582(13) 0.0356(10) 0.0271(9) 0.0123(7) 0.0141(8) 0.0171(9)
C15 0.0427(11) 0.0373(10) 0.0362(10) 0.0100(8) 0.0109(8) 0.0051(8)
C16 0.0377(10) 0.0322(9) 0.0277(9) 0.0062(7) 0.0034(7) 0.0080(7)
C17 0.0328(8) 0.0236(8) 0.0203(7) 0.0027(6) 0.0030(6) 0.0084(6)
C18 0.0322(8) 0.0234(8) 0.0249(8) 0.0025(6) 0.0034(6) 0.0088(6)
C19 0.0320(9) 0.0256(8) 0.0241(8) 0.0012(6) 0.0027(6) 0.0100(7)
C20 0.0371(9) 0.0288(8) 0.0215(8) 0.0011(6) 0.0002(7) 0.0132(7)
C21 0.0358(10) 0.0296(9) 0.0338(9) 0.0009(7) 0.0042(7) 0.0106(7)
C22 0.0370(10) 0.0382(10) 0.0387(10) -0.0005(8) 0.0027(8) 0.0136(8)
C23 0.0498(11) 0.0296(9) 0.0326(9) 0.0053(7) 0.0030(8) 0.0165(8)
C24 0.0422(10) 0.0288(9) 0.0259(8) 0.0048(7) 0.0063(7) 0.0128(7)
C25 0.0351(9) 0.0234(8) 0.0247(8) 0.0016(6) 0.0018(6) 0.0102(7)
C26 0.0471(11) 0.0305(9) 0.0247(8) 0.0072(7) 0.0045(7) 0.0167(8)
C27 0.0410(10) 0.0316(9) 0.0251(8) 0.0068(7) 0.0102(7) 0.0148(7)
C28 0.0395(10) 0.0280(8) 0.0310(9) 0.0090(7) 0.0093(7) 0.0148(7)
C29 0.0470(11) 0.0350(9) 0.0280(9) 0.0068(7) 0.0127(8) 0.0187(8)
B1 0.0343(10) 0.0251(9) 0.0211(8) 0.0055(7) 0.0052(7) 0.0105(7)

loop_
_atom_type_symbol
_atom_type_description
_atom_type_scat_dispersion_real
_atom_type_scat_dispersion_imag
_atom_type_scat_source
C C 0.0181 0.0091 'International Tables Vol C Tables 4.2.6.8 and 6.1.1.4'
H H 0.0000 0.0000 'International Tables Vol C Tables 4.2.6.8 and 6.1.1.4'
B B 0.0090 0.0039 'International Tables Vol C Tables 4.2.6.8 and 6.1.1.4'
F F 0.0727 0.0534 'International Tables Vol C Tables 4.2.6.8 and 6.1.1.4'
N N 0.0311 0.0180 'International Tables Vol C Tables 4.2.6.8 and 6.1.1.4'

loop_
_exptl_crystal_face_index_h
_exptl_crystal_face_index_k
_exptl_crystal_face_index_l
_exptl_crystal_face_perp_dist
-1 7 -4 0.0492
1 -7 4 0.0492
-1 -5 -6 0.0622
-4 0 3 0.0447
3 -2 7 0.0290
-3 1 -7 0.0521
4 -1 3 0.0295
0 7 5 0.0431
-4 2 -2 0.0395
1 6 -3 0.0440
1 -2 -10 0.0466
1 0 10 0.0305
-3 4 5 0.0350
3 -7 0 0.0267
4 0 -4 0.0229

loop_
_geom_angle_atom_site_label_1
_geom_angle_atom_site_label_2
_geom_angle_atom_site_label_3
_geom_angle
C5 N1 C6 115.82(17)
C1 N2 C9 108.60(14)
C1 N2 B1 125.49(14)
C9 N2 B1 125.09(14)
C17 N3 B1 125.86(14)
C25 N3 C17 108.48(14)
C25 N3 B1 125.54(14)
C22 N4 C23 115.93(17)
N2 C1 C2 109.61(15)
N2 C1 C27 122.16(15)
C2 C1 C27 128.15(16)
C1 C2 C3 124.78(15)
C8 C2 C1 107.27(15)
C8 C2 C3 127.87(15)
C4 C3 C2 121.71(16)
C7 C3 C2 121.66(16)
C7 C3 C4 116.61(17)
C3 C4 H4 120.4
C5 C4 C3 119.15(17)
C5 C4 H4 120.4
N1 C5 C4 124.47(18)
N1 C5 H5 117.8
C4 C5 H5 117.8
N1 C6 H6 117.8
N1 C6 C7 124.31(19)
C7 C6 H6 117.8
C3 C7 H7 120.2
C6 C7 C3 119.62(18)
C6 C7 H7 120.2
C2 C8 C9 106.65(14)
C2 C8 C28 125.90(16)
C9 C8 C28 127.43(15)
N2 C9 C8 107.84(14)
C10 C9 N2 120.16(15)
C10 C9 C8 131.91(15)
C9 C10 C11 119.32(15)
C9 C10 C17 121.64(15)
C17 C10 C11 119.02(15)
C12 C11 C10 120.62(16)
C16 C11 C10 119.91(15)
C16 C11 C12 119.47(16)
C11 C12 H12 120.0
C11 C12 C13 120.10(18)
C13 C12 H12 120.0
C12 C13 H13 119.9
C14 C13 C12 120.18(18)
C14 C13 H13 119.9
C13 C14 H14 119.9
C13 C14 C15 120.11(17)
C15 C14 H14 119.9
C14 C15 H15 120.1
C14 C15 C16 119.90(19)
C16 C15 H15 120.1
C11 C16 C15 120.23(18)
C11 C16 H16 119.9
C15 C16 H16 119.9
N3 C17 C10 119.90(15)
N3 C17 C18 108.11(14)
C10 C17 C18 131.98(15)
C17 C18 C29 127.17(16)
C19 C18 C17 106.70(15)
C19 C18 C29 125.99(16)
C18 C19 C20 127.60(16)
C18 C19 C25 107.45(15)
C25 C19 C20 124.91(16)
C21 C20 C19 122.16(16)
C21 C20 C24 116.27(17)
C24 C20 C19 121.58(16)
C20 C21 H21 120.1
C22 C21 C20 119.84(17)
C22 C21 H21 120.1
N4 C22 C21 124.03(19)
N4 C22 H22 118.0
C21 C22 H22 118.0
N4 C23 H23 117.8
N4 C23 C24 124.48(18)
C24 C23 H23 117.8
C20 C24 H24 120.3
C23 C24 C20 119.43(18)
C23 C24 H24 120.3
N3 C25 C19 109.24(15)
N3 C25 C26 122.42(16)
C19 C25 C26 128.33(16)
C25 C26 H26A 109.5
C25 C26 H26B 109.5
C25 C26 H26C 109.5
H26A C26 H26B 109.5
H26A C26 H26C 109.5
H26B C26 H26C 109.5
C1 C27 H27A 109.5
C1 C27 H27B 109.5
C1 C27 H27C 109.5
H27A C27 H27B 109.5
H27A C27 H27C 109.5
H27B C27 H27C 109.5
C8 C28 H28A 109.5
C8 C28 H28B 109.5
C8 C28 H28C 109.5
H28A C28 H28B 109.5
H28A C28 H28C 109.5
H28B C28 H28C 109.5
C18 C29 H29A 109.5
C18 C29 H29B 109.5
C18 C29 H29C 109.5
H29A C29 H29B 109.5
H29A C29 H29C 109.5
H29B C29 H29C 109.5
F1 B1 N2 108.59(14)
F1 B1 N3 110.03(15)
F2 B1 F1 110.31(14)
F2 B1 N2 110.81(15)
F2 B1 N3 110.26(14)
N3 B1 N2 106.77(13)

loop_
_geom_bond_atom_site_label_1
_geom_bond_atom_site_label_2
_geom_bond_distance
F1 B1 1.389(2)
F2 B1 1.382(2)
N1 C5 1.330(3)
N1 C6 1.339(3)
N2 C1 1.337(2)
N2 C9 1.401(2)
N2 B1 1.559(2)
N3 C17 1.397(2)
N3 C25 1.348(2)
N3 B1 1.547(2)
N4 C22 1.333(3)
N4 C23 1.335(3)
C1 C27 1.488(2)
C2 C1 1.420(2)
C2 C3 1.476(2)
C2 C8 1.394(2)
C3 C4 1.395(3)
C3 C7 1.394(3)
C4 H4 0.9500
C4 C5 1.392(3)
C5 H5 0.9500
C6 H6 0.9500
C7 C6 1.381(3)
C7 H7 0.9500
C8 C28 1.501(2)
C9 C8 1.424(2)
C9 C10 1.397(2)
C11 C10 1.491(2)
C11 C12 1.387(3)
C11 C16 1.383(3)
C12 H12 0.9500
C12 C13 1.389(3)
C13 H13 0.9500
C14 C13 1.378(3)
C14 H14 0.9500
C14 C15 1.378(3)
C15 H15 0.9500
C16 C15 1.394(3)
C16 H16 0.9500
C17 C10 1.404(2)
C17 C18 1.418(2)
C18 C19 1.395(2)
C18 C29 1.501(2)
C19 C20 1.468(2)
C20 C21 1.394(3)
C21 H21 0.9500
C21 C22 1.386(3)
C22 H22 0.9500
C23 H23 0.9500
C24 C20 1.396(3)
C24 C23 1.384(3)
C24 H24 0.9500
C25 C19 1.416(2)
C25 C26 1.494(2)
C26 H26A 0.9800
C26 H26B 0.9800
C26 H26C 0.9800
C27 H27A 0.9800
C27 H27B 0.9800
C27 H27C 0.9800
C28 H28A 0.9800
C28 H28B 0.9800
C28 H28C 0.9800
C29 H29A 0.9800
C29 H29B 0.9800
C29 H29C 0.9800

loop_
_exptl_oxdiff_crystal_face_indexfrac_h
_exptl_oxdiff_crystal_face_indexfrac_k
_exptl_oxdiff_crystal_face_indexfrac_l
_exptl_oxdiff_crystal_face_x
_exptl_oxdiff_crystal_face_y
_exptl_oxdiff_crystal_face_z
-1.0018 6.9911 -3.9743 0.2682 0.7589 0.5939
1.0018 -6.9911 3.9743 -0.2682 -0.7589 -0.5939
-1.0016 -4.9980 -5.9956 -0.0873 0.2412 -0.9475
-3.9910 -0.0124 2.9878 -0.9827 0.3368 -0.1367
2.9997 -1.9897 6.9791 0.1814 -0.9426 0.2847
-2.9995 0.9906 -6.9814 -0.2196 0.8889 -0.4055
3.9951 -0.9872 2.9934 0.6337 -0.7684 0.2908
0.0024 6.9933 5.0018 0.0088 0.0606 1.0748
-3.9946 1.9863 -1.9939 -0.6472 0.7591 -0.1242
0.9955 5.9979 -2.9774 0.5917 0.3794 0.6560
0.9919 -1.9943 -9.9759 0.6483 0.3912 -0.6313
1.0049 0.0022 9.9734 -0.3111 -0.7614 0.5267
-2.9920 3.9869 4.9922 -0.7264 0.2940 0.5067
2.9957 -6.9847 -0.0127 0.3527 -0.7699 -0.6401
3.9904 0.0125 -3.9851 1.0345 -0.2738 0.0909
